data_1553172
loop_
_publ_author_name
'Zhang, Yong-Sheng'
'Tang, Xiang-Ying'
'Shi, Min'

_publ_section_title
;
 Divergent synthesis of indole-fused polycycles via Rh(ii)-catalyzed
 intramolecular [3 + 2] cycloaddition and C--H functionalization of
 indolyltriazoles
;
_journal_issue 11
_journal_name_full 'Organic Chemistry Frontiers'
_journal_page_first 1516
_journal_paper_doi 10.1039/C5QO00216H
_journal_volume 2
_journal_year 2015
_chemical_formula_sum 'C27 H24 Cl3 N3 O4 S2'
_chemical_formula_weight 624.96
_space_group_crystal_system triclinic
_space_group_IT_number 2
_space_group_name_Hall '-P 1'
_space_group_name_H-M_alt 'P -1'
_atom_sites_solution_hydrogens mixed
_audit_creation_method SHELXL-2013
_audit_update_record
;
2014-08-07 deposited with the CCDC.
2015-09-21 downloaded from the CCDC.
;
_cell_angle_alpha 106.420(2)
_cell_angle_beta 108.985(2)
_cell_angle_gamma 104.217(2)
_cell_formula_units_Z 2
_cell_length_a 11.3585(10)
_cell_length_b 11.9810(10)
_cell_length_c 13.4380(12)
_cell_measurement_reflns_used 2861
_cell_measurement_temperature 293(2)
_cell_measurement_theta_max 52.453
_cell_measurement_theta_min 5.502
_cell_volume 1539.6(2)
_computing_cell_refinement 'Bruker SMART'
_computing_data_collection 'Bruker SMART'
_computing_data_reduction 'Bruker SHELXTL'
_computing_molecular_graphics 'Bruker SHELXTL'
_computing_publication_material 'Bruker SHELXTL'
_computing_structure_refinement 'SHELXL-2013 (Sheldrick, 2013)'
_computing_structure_solution 'Bruker SHELXTL'
_diffrn_ambient_temperature 293(2)
_diffrn_measured_fraction_theta_full 0.997
_diffrn_measured_fraction_theta_max 0.997
_diffrn_measurement_device_type 'CCD area detector'
_diffrn_measurement_method 'phi and omega scans'
_diffrn_radiation_type MoK\a
_diffrn_radiation_wavelength 0.71073
_diffrn_reflns_av_unetI/netI 0.0428
_diffrn_reflns_Laue_measured_fraction_full 0.997
_diffrn_reflns_Laue_measured_fraction_max 0.997
_diffrn_reflns_point_group_measured_fraction_full 0.997
_diffrn_reflns_point_group_measured_fraction_max 0.997
_diffrn_reflns_theta_full 25.242
_diffrn_reflns_theta_max 26.000
_diffrn_reflns_theta_min 1.745
_exptl_absorpt_coefficient_mu 0.469
_exptl_absorpt_correction_T_max 0.7457
_exptl_absorpt_correction_T_min 0.6622
_exptl_absorpt_correction_type multi-scan
_exptl_absorpt_process_details sadabs
_exptl_crystal_colour colorless
_exptl_crystal_density_diffrn 1.348
_exptl_crystal_description prismatic
_exptl_crystal_F_000 644
_exptl_crystal_size_max 0.211
_exptl_crystal_size_mid 0.165
_exptl_crystal_size_min 0.123
_platon_squeeze_details
;
;
_refine_diff_density_max 0.452
_refine_diff_density_min -0.585
_refine_diff_density_rms 0.060
_refine_ls_extinction_method none
_refine_ls_goodness_of_fit_ref 1.085
_refine_ls_hydrogen_treatment mixed
_refine_ls_matrix_type full
_refine_ls_number_parameters 357
_refine_ls_number_reflns 6031
_refine_ls_number_restraints 1
_refine_ls_restrained_S_all 1.086
_refine_ls_R_factor_all 0.0669
_refine_ls_R_factor_gt 0.0531
_refine_ls_shift/su_max 0.001
_refine_ls_shift/su_mean 0.000
_refine_ls_structure_factor_coef Fsqd
_refine_ls_weighting_details 'w=1/[\s^2^(Fo^2^)+(0.0852P)^2^+0.2777P] where P=(Fo^2^+2Fc^2^)/3'
_refine_ls_weighting_scheme calc
_refine_ls_wR_factor_gt 0.1487
_refine_ls_wR_factor_ref 0.1580
_reflns_Friedel_coverage 0.000
_reflns_number_gt 4693
_reflns_number_total 6031
_reflns_threshold_expression 'I > 2\s(I)'
_cod_data_source_file c5qo00216h2.cif
_cod_data_source_block cd214332
_cod_database_code 1553172
_shelx_space_group_comment
; 
The symmetry employed for this shelxl refinement is uniquely defined 
by the following loop, which should always be used as a source of 
symmetry information in preference to the above space-group names. 
They are only intended as comments. 
;
_shelxl_version_number 2013-4

loop_
_space_group_symop_operation_xyz
'x, y, z'
'-x, -y, -z'

loop_
_atom_site_label
_atom_site_type_symbol
_atom_site_fract_x
_atom_site_fract_y
_atom_site_fract_z
_atom_site_U_iso_or_equiv
_atom_site_adp_type
_atom_site_occupancy
_atom_site_site_symmetry_order
_atom_site_calc_flag
_atom_site_refinement_flags_posn
_atom_site_refinement_flags_adp
S1 S 0.69666(6) 0.46452(6) 0.42662(5) 0.03859(18) Uani 1 1 d . .
S2 S 0.03178(6) 0.48422(6) 0.18283(5) 0.04067(19) Uani 1 1 d . .
N1 N 0.2370(2) 0.35880(19) -0.01615(16) 0.0362(4) Uani 1 1 d D .
N2 N 0.59108(19) 0.4563(2) 0.30233(16) 0.0380(5) Uani 1 1 d . .
N3 N 0.14660(19) 0.4552(2) 0.14070(16) 0.0379(5) Uani 1 1 d . .
O1 O 0.77062(19) 0.39036(19) 0.40029(17) 0.0540(5) Uani 1 1 d . .
O2 O 0.61619(18) 0.43486(19) 0.48460(15) 0.0495(5) Uani 1 1 d . .
O3 O 0.07462(19) 0.51845(19) 0.30365(15) 0.0522(5) Uani 1 1 d . .
O4 O -0.0073(2) 0.56937(19) 0.13573(17) 0.0558(5) Uani 1 1 d . .
Cl1 Cl 0.42871(17) 0.88963(12) 0.60171(12) 0.1341(6) Uani 1 1 d . .
Cl2 Cl 0.42071(17) 0.77890(12) 0.38037(15) 0.1286(5) Uani 1 1 d . .
Cl3 Cl 0.22821(14) 0.88493(14) 0.40953(17) 0.1366(6) Uani 1 1 d . .
C1 C 0.2455(2) 0.2974(2) -0.11387(19) 0.0347(5) Uani 1 1 d . .
C2 C 0.1523(3) 0.2466(2) -0.2277(2) 0.0418(6) Uani 1 1 d . .
H2 H 0.0682 0.2523 -0.2477 0.050 Uiso 1 1 calc R U
C3 C 0.1890(3) 0.1877(2) -0.3090(2) 0.0490(6) Uani 1 1 d . .
H3 H 0.1284 0.1521 -0.3857 0.059 Uiso 1 1 calc R U
C4 C 0.3154(3) 0.1799(3) -0.2792(2) 0.0565(7) Uani 1 1 d . .
H4 H 0.3374 0.1394 -0.3365 0.068 Uiso 1 1 calc R U
C5 C 0.4074(3) 0.2304(3) -0.1679(2) 0.0522(7) Uani 1 1 d . .
H5 H 0.4915 0.2249 -0.1493 0.063 Uiso 1 1 calc R U
C6 C 0.3736(2) 0.2906(2) -0.0822(2) 0.0375(5) Uani 1 1 d . .
C7 C 0.4408(2) 0.3492(2) 0.03968(19) 0.0361(5) Uani 1 1 d . .
C8 C 0.3537(2) 0.3886(2) 0.07760(19) 0.0325(5) Uani 1 1 d . .
C9 C 0.3641(2) 0.4401(2) 0.19379(19) 0.0333(5) Uani 1 1 d . .
C10 C 0.4695(2) 0.4618(2) 0.2911(2) 0.0358(5) Uani 1 1 d . .
H10 H 0.4570 0.4829 0.3580 0.043 Uiso 1 1 calc R U
C11 C 0.6476(2) 0.4768(2) 0.2216(2) 0.0405(5) Uani 1 1 d . .
H11A H 0.7428 0.4929 0.2555 0.049 Uiso 1 1 calc R U
H11B H 0.6375 0.5506 0.2094 0.049 Uiso 1 1 calc R U
C12 C 0.5818(3) 0.3675(3) 0.1082(2) 0.0478(6) Uani 1 1 d . .
H12A H 0.6334 0.3800 0.0646 0.057 Uiso 1 1 calc R U
H12B H 0.5830 0.2920 0.1212 0.057 Uiso 1 1 calc R U
C13 C 0.2553(2) 0.4633(2) 0.21701(19) 0.0357(5) Uani 1 1 d . .
H13 H 0.2644 0.4857 0.2920 0.043 Uiso 1 1 calc R U
C14 C -0.0980(2) 0.3366(3) 0.1086(2) 0.0442(6) Uani 1 1 d . .
C15 C -0.1636(3) 0.2904(3) -0.0094(2) 0.0562(7) Uani 1 1 d . .
H15 H -0.1421 0.3389 -0.0488 0.067 Uiso 1 1 calc R U
C16 C -0.2608(3) 0.1723(4) -0.0678(3) 0.0696(9) Uani 1 1 d . .
H16 H -0.3052 0.1413 -0.1472 0.084 Uiso 1 1 calc R U
C17 C -0.2940(3) 0.0984(3) -0.0114(3) 0.0715(9) Uani 1 1 d . .
C18 C -0.2288(3) 0.1485(4) 0.1067(3) 0.0721(9) Uani 1 1 d . .
H18 H -0.2518 0.1012 0.1465 0.087 Uiso 1 1 calc R U
C19 C -0.1306(3) 0.2665(3) 0.1670(3) 0.0557(7) Uani 1 1 d . .
H19 H -0.0870 0.2982 0.2465 0.067 Uiso 1 1 calc R U
C20 C -0.3991(5) -0.0318(4) -0.0772(5) 0.1197(18) Uani 1 1 d . .
H20A H -0.4826 -0.0279 -0.1210 0.180 Uiso 1 1 calc R U
H20B H -0.4104 -0.0689 -0.0247 0.180 Uiso 1 1 calc R U
H20C H -0.3715 -0.0817 -0.1280 0.180 Uiso 1 1 calc R U
C21 C 0.8046(3) 0.6213(3) 0.5006(2) 0.0458(6) Uani 1 1 d . .
C22 C 0.7579(4) 0.7069(3) 0.5495(3) 0.0687(9) Uani 1 1 d . .
H22 H 0.6702 0.6821 0.5423 0.082 Uiso 1 1 calc R U
C23 C 0.8437(6) 0.8304(4) 0.6095(4) 0.1001(15) Uani 1 1 d . .
H23 H 0.8140 0.8904 0.6426 0.120 Uiso 1 1 calc R U
C24 C 0.9743(6) 0.8652(4) 0.6204(3) 0.1006(17) Uani 1 1 d . .
H24 H 1.0325 0.9484 0.6623 0.121 Uiso 1 1 calc R U
C25 C 1.0179(4) 0.7795(4) 0.5711(3) 0.0866(13) Uani 1 1 d . .
H25 H 1.1058 0.8046 0.5787 0.104 Uiso 1 1 calc R U
C26 C 0.9340(3) 0.6551(3) 0.5094(3) 0.0595(8) Uani 1 1 d . .
H26 H 0.9637 0.5959 0.4749 0.071 Uiso 1 1 calc R U
C27 C 0.3269(4) 0.8050(3) 0.4572(3) 0.0764(10) Uani 1 1 d . .
H27 H 0.2680 0.7236 0.4470 0.092 Uiso 1 1 calc R U
H1 H 0.175(2) 0.378(3) -0.012(2) 0.046(8) Uiso 1 1 d D .

loop_
_atom_site_aniso_label
_atom_site_aniso_U_11
_atom_site_aniso_U_22
_atom_site_aniso_U_33
_atom_site_aniso_U_23
_atom_site_aniso_U_13
_atom_site_aniso_U_12
S1 0.0329(3) 0.0504(4) 0.0364(3) 0.0218(3) 0.0118(3) 0.0205(3)
S2 0.0360(3) 0.0568(4) 0.0379(3) 0.0193(3) 0.0183(3) 0.0267(3)
N1 0.0308(10) 0.0485(12) 0.0310(10) 0.0142(9) 0.0128(8) 0.0194(9)
N2 0.0304(10) 0.0553(12) 0.0307(10) 0.0197(9) 0.0118(8) 0.0184(9)
N3 0.0345(10) 0.0530(12) 0.0339(10) 0.0182(9) 0.0173(9) 0.0237(9)
O1 0.0490(11) 0.0642(12) 0.0566(11) 0.0272(10) 0.0190(9) 0.0343(10)
O2 0.0443(10) 0.0713(12) 0.0432(10) 0.0337(9) 0.0191(8) 0.0244(9)
O3 0.0476(11) 0.0739(13) 0.0399(10) 0.0181(9) 0.0233(9) 0.0291(10)
O4 0.0549(12) 0.0668(13) 0.0627(12) 0.0322(10) 0.0262(10) 0.0403(10)
Cl1 0.1513(13) 0.0799(7) 0.1006(9) 0.0188(7) 0.0092(9) 0.0107(8)
Cl2 0.1587(13) 0.0873(8) 0.1881(15) 0.0611(9) 0.1236(12) 0.0466(8)
Cl3 0.0967(9) 0.1174(10) 0.1925(16) 0.0814(11) 0.0353(10) 0.0471(8)
C1 0.0354(12) 0.0373(12) 0.0330(11) 0.0141(10) 0.0158(10) 0.0141(10)
C2 0.0393(13) 0.0448(14) 0.0358(12) 0.0156(11) 0.0110(11) 0.0138(11)
C3 0.0553(16) 0.0494(15) 0.0305(12) 0.0100(11) 0.0121(12) 0.0158(13)
C4 0.0657(19) 0.0639(18) 0.0401(14) 0.0094(13) 0.0268(14) 0.0311(16)
C5 0.0503(16) 0.0669(18) 0.0448(15) 0.0162(13) 0.0233(13) 0.0331(14)
C6 0.0384(13) 0.0428(13) 0.0351(12) 0.0142(10) 0.0174(10) 0.0200(11)
C7 0.0325(12) 0.0438(13) 0.0332(11) 0.0138(10) 0.0138(10) 0.0177(10)
C8 0.0285(11) 0.0366(12) 0.0323(11) 0.0142(9) 0.0120(9) 0.0124(9)
C9 0.0315(11) 0.0385(12) 0.0312(11) 0.0137(9) 0.0131(9) 0.0152(10)
C10 0.0333(12) 0.0450(13) 0.0340(12) 0.0179(10) 0.0157(10) 0.0177(10)
C11 0.0297(12) 0.0553(15) 0.0366(12) 0.0203(11) 0.0133(10) 0.0144(11)
C12 0.0351(13) 0.0685(17) 0.0407(14) 0.0154(13) 0.0166(11) 0.0277(13)
C13 0.0325(12) 0.0452(13) 0.0309(11) 0.0147(10) 0.0132(10) 0.0176(10)
C14 0.0327(13) 0.0644(16) 0.0449(14) 0.0243(13) 0.0194(11) 0.0262(12)
C15 0.0463(16) 0.075(2) 0.0450(15) 0.0245(14) 0.0178(13) 0.0204(15)
C16 0.0497(18) 0.087(2) 0.0511(18) 0.0150(17) 0.0131(15) 0.0168(17)
C17 0.0461(17) 0.072(2) 0.080(2) 0.0199(19) 0.0207(17) 0.0160(16)
C18 0.058(2) 0.078(2) 0.089(3) 0.048(2) 0.0311(19) 0.0228(18)
C19 0.0470(16) 0.074(2) 0.0539(16) 0.0330(15) 0.0217(13) 0.0256(15)
C20 0.095(3) 0.084(3) 0.118(4) 0.009(3) 0.030(3) -0.010(3)
C21 0.0458(15) 0.0512(15) 0.0332(12) 0.0195(11) 0.0074(11) 0.0162(12)
C22 0.078(2) 0.0599(19) 0.0590(19) 0.0152(16) 0.0251(17) 0.0255(18)
C23 0.152(5) 0.058(2) 0.066(2) 0.0150(19) 0.029(3) 0.034(3)
C24 0.124(4) 0.055(2) 0.056(2) 0.0220(18) -0.005(2) -0.013(3)
C25 0.066(2) 0.087(3) 0.066(2) 0.041(2) -0.0019(19) -0.010(2)
C26 0.0412(15) 0.072(2) 0.0563(17) 0.0328(16) 0.0090(13) 0.0134(15)
C27 0.077(2) 0.0481(18) 0.093(3) 0.0261(18) 0.032(2) 0.0127(17)

loop_
_atom_type_symbol
_atom_type_description
_atom_type_scat_dispersion_real
_atom_type_scat_dispersion_imag
_atom_type_scat_source
C C 0.0033 0.0016 'International Tables Vol C Tables 4.2.6.8 and 6.1.1.4'
H H 0.0000 0.0000 'International Tables Vol C Tables 4.2.6.8 and 6.1.1.4'
N N 0.0061 0.0033 'International Tables Vol C Tables 4.2.6.8 and 6.1.1.4'
O O 0.0106 0.0060 'International Tables Vol C Tables 4.2.6.8 and 6.1.1.4'
S S 0.1246 0.1234 'International Tables Vol C Tables 4.2.6.8 and 6.1.1.4'
Cl Cl 0.1484 0.1585 'International Tables Vol C Tables 4.2.6.8 and 6.1.1.4'

loop_
_geom_angle_atom_site_label_1
_geom_angle_atom_site_label_2
_geom_angle_atom_site_label_3
_geom_angle
O1 S1 O2 120.12(12)
O1 S1 N2 106.77(11)
O2 S1 N2 105.51(10)
O1 S1 C21 109.01(13)
O2 S1 C21 109.12(13)
N2 S1 C21 105.26(11)
O4 S2 O3 118.05(12)
O4 S2 N3 105.99(11)
O3 S2 N3 112.10(10)
O4 S2 C14 109.12(12)
O3 S2 C14 109.53(12)
N3 S2 C14 100.61(11)
C1 N1 C8 109.93(19)
C1 N1 H1 126(2)
C8 N1 H1 124(2)
C10 N2 C11 121.84(18)
C10 N2 S1 119.18(16)
C11 N2 S1 117.00(15)
C13 N3 S2 117.48(17)
N1 C1 C2 130.6(2)
N1 C1 C6 107.4(2)
C2 C1 C6 122.0(2)
C3 C2 C1 117.4(2)
C3 C2 H2 121.3
C1 C2 H2 121.3
C2 C3 C4 121.4(2)
C2 C3 H3 119.3
C4 C3 H3 119.3
C5 C4 C3 121.4(2)
C5 C4 H4 119.3
C3 C4 H4 119.3
C4 C5 C6 119.0(3)
C4 C5 H5 120.5
C6 C5 H5 120.5
C5 C6 C1 118.8(2)
C5 C6 C7 134.2(2)
C1 C6 C7 107.0(2)
C8 C7 C6 107.07(19)
C8 C7 C12 128.4(2)
C6 C7 C12 124.5(2)
C7 C8 N1 108.5(2)
C7 C8 C9 130.1(2)
N1 C8 C9 120.9(2)
C10 C9 C13 111.7(2)
C10 C9 C8 125.5(2)
C13 C9 C8 122.5(2)
C9 C10 N2 127.8(2)
C9 C10 H10 116.1
N2 C10 H10 116.1
N2 C11 C12 113.0(2)
N2 C11 H11A 109.0
C12 C11 H11A 109.0
N2 C11 H11B 109.0
C12 C11 H11B 109.0
H11A C11 H11B 107.8
C7 C12 C11 113.2(2)
C7 C12 H12A 108.9
C11 C12 H12A 108.9
C7 C12 H12B 108.9
C11 C12 H12B 108.9
H12A C12 H12B 107.8
N3 C13 C9 124.1(2)
N3 C13 H13 117.9
C9 C13 H13 117.9
C19 C14 C15 120.7(3)
C19 C14 S2 120.0(2)
C15 C14 S2 119.3(2)
C16 C15 C14 119.2(3)
C16 C15 H15 120.4
C14 C15 H15 120.4
C15 C16 C17 121.5(3)
C15 C16 H16 119.3
C17 C16 H16 119.3
C16 C17 C18 117.8(3)
C16 C17 C20 120.6(4)
C18 C17 C20 121.5(4)
C19 C18 C17 121.6(3)
C19 C18 H18 119.2
C17 C18 H18 119.2
C14 C19 C18 119.2(3)
C14 C19 H19 120.4
C18 C19 H19 120.4
C17 C20 H20A 109.5
C17 C20 H20B 109.5
H20A C20 H20B 109.5
C17 C20 H20C 109.5
H20A C20 H20C 109.5
H20B C20 H20C 109.5
C22 C21 C26 122.2(3)
C22 C21 S1 118.4(2)
C26 C21 S1 119.4(2)
C21 C22 C23 118.5(4)
C21 C22 H22 120.8
C23 C22 H22 120.8
C22 C23 C24 119.9(4)
C22 C23 H23 120.0
C24 C23 H23 120.0
C25 C24 C23 120.6(4)
C25 C24 H24 119.7
C23 C24 H24 119.7
C24 C25 C26 120.9(4)
C24 C25 H25 119.6
C26 C25 H25 119.6
C21 C26 C25 117.9(4)
C21 C26 H26 121.0
C25 C26 H26 121.0
Cl1 C27 Cl3 108.6(2)
Cl1 C27 Cl2 111.2(2)
Cl3 C27 Cl2 111.5(2)
Cl1 C27 H27 108.4
Cl3 C27 H27 108.4
Cl2 C27 H27 108.4

loop_
_geom_bond_atom_site_label_1
_geom_bond_atom_site_label_2
_geom_bond_distance
S1 O1 1.4151(19)
S1 O2 1.4245(19)
S1 N2 1.6681(19)
S1 C21 1.743(3)
S2 O4 1.4292(19)
S2 O3 1.4326(19)
S2 N3 1.6535(19)
S2 C14 1.750(3)
N1 C1 1.358(3)
N1 C8 1.378(3)
N1 H1 0.805(17)
N2 C10 1.359(3)
N2 C11 1.475(3)
N3 C13 1.283(3)
Cl1 C27 1.728(4)
Cl2 C27 1.731(4)
Cl3 C27 1.730(4)
C1 C2 1.390(3)
C1 C6 1.407(3)
C2 C3 1.368(4)
C2 H2 0.9300
C3 C4 1.393(4)
C3 H3 0.9300
C4 C5 1.362(4)
C4 H4 0.9300
C5 C6 1.395(3)
C5 H5 0.9300
C6 C7 1.425(3)
C7 C8 1.372(3)
C7 C12 1.489(3)
C8 C9 1.460(3)
C9 C10 1.359(3)
C9 C13 1.439(3)
C10 H10 0.9300
C11 C12 1.498(4)
C11 H11A 0.9700
C11 H11B 0.9700
C12 H12A 0.9700
C12 H12B 0.9700
C13 H13 0.9300
C14 C19 1.366(4)
C14 C15 1.382(4)
C15 C16 1.370(5)
C15 H15 0.9300
C16 C17 1.380(5)
C16 H16 0.9300
C17 C18 1.381(5)
C17 C20 1.503(6)
C18 C19 1.374(5)
C18 H18 0.9300
C19 H19 0.9300
C20 H20A 0.9600
C20 H20B 0.9600
C20 H20C 0.9600
C21 C22 1.371(4)
C21 C26 1.380(4)
C22 C23 1.377(6)
C22 H22 0.9300
C23 C24 1.384(7)
C23 H23 0.9300
C24 C25 1.348(7)
C24 H24 0.9300
C25 C26 1.382(5)
C25 H25 0.9300
C26 H26 0.9300
C27 H27 0.9800

loop_
_geom_hbond_atom_site_label_D
_geom_hbond_atom_site_label_H
_geom_hbond_atom_site_label_A
_geom_hbond_distance_DH
_geom_hbond_distance_HA
_geom_hbond_distance_DA
_geom_hbond_angle_DHA
_geom_hbond_site_symmetry_A
N1 H1 O4 0.805(17) 2.43(2) 3.048(3) 134(2) 2_565
N1 H1 N3 0.805(17) 2.16(2) 2.729(3) 127(2) .
C27 H27 O3 0.98 2.55 3.401(4) 145.4 .
C15 H15 O4 0.93 2.56 3.409(4) 152.1 2_565
C13 H13 O3 0.93 2.33 2.791(3) 110.2 .
C13 H13 O2 0.93 2.62 3.500(3) 158.4 2_666
C10 H10 O2 0.93 2.55 3.458(3) 165.4 2_666
C2 H2 O4 0.93 2.63 3.267(3) 126.6 2_565
N1 H1 O4 0.805(17) 2.43(2) 3.048(3) 134(2) 2_565
N1 H1 N3 0.805(17) 2.16(2) 2.729(3) 127(2) .
C27 H27 O3 0.98 2.55 3.401(4) 145.4 .
C15 H15 O4 0.93 2.56 3.409(4) 152.1 2_565
C13 H13 O3 0.93 2.33 2.791(3) 110.2 .
C13 H13 O2 0.93 2.62 3.500(3) 158.4 2_666
C10 H10 O2 0.93 2.55 3.458(3) 165.4 2_666
C2 H2 O4 0.93 2.63 3.267(3) 126.6 2_565
C2 H2 O4 0.93 2.63 3.267(3) 126.6 2_565
C10 H10 O2 0.93 2.55 3.458(3) 165.4 2_666
C13 H13 O2 0.93 2.62 3.500(3) 158.4 2_666
C13 H13 O3 0.93 2.33 2.791(3) 110.2 .
C15 H15 O4 0.93 2.56 3.409(4) 152.1 2_565
C27 H27 O3 0.98 2.55 3.401(4) 145.4 .
N1 H1 N3 0.805(17) 2.16(2) 2.729(3) 127(2) .
N1 H1 O4 0.805(17) 2.43(2) 3.048(3) 134(2) 2_565

loop_
_geom_torsion_atom_site_label_1
_geom_torsion_atom_site_label_2
_geom_torsion_atom_site_label_3
_geom_torsion_atom_site_label_4
_geom_torsion
O1 S1 N2 C10 147.62(19)
O2 S1 N2 C10 18.7(2)
C21 S1 N2 C10 -96.6(2)
O1 S1 N2 C11 -48.1(2)
O2 S1 N2 C11 -176.95(18)
C21 S1 N2 C11 67.7(2)
O4 S2 N3 C13 131.6(2)
O3 S2 N3 C13 1.5(2)
C14 S2 N3 C13 -114.8(2)
C8 N1 C1 C2 178.0(2)
C8 N1 C1 C6 -1.7(3)
N1 C1 C2 C3 -179.0(2)
C6 C1 C2 C3 0.7(4)
C1 C2 C3 C4 -0.6(4)
C2 C3 C4 C5 0.1(5)
C3 C4 C5 C6 0.3(5)
C4 C5 C6 C1 -0.2(4)
C4 C5 C6 C7 177.9(3)
N1 C1 C6 C5 179.5(2)
C2 C1 C6 C5 -0.3(4)
N1 C1 C6 C7 0.9(3)
C2 C1 C6 C7 -178.8(2)
C5 C6 C7 C8 -178.1(3)
C1 C6 C7 C8 0.2(3)
C5 C6 C7 C12 4.7(5)
C1 C6 C7 C12 -177.0(2)
C6 C7 C8 N1 -1.2(3)
C12 C7 C8 N1 175.8(2)
C6 C7 C8 C9 171.7(2)
C12 C7 C8 C9 -11.3(4)
C1 N1 C8 C7 1.9(3)
C1 N1 C8 C9 -171.8(2)
C7 C8 C9 C10 1.5(4)
N1 C8 C9 C10 173.6(2)
C7 C8 C9 C13 -172.6(2)
N1 C8 C9 C13 -0.5(3)
C13 C9 C10 N2 -176.0(2)
C8 C9 C10 N2 9.3(4)
C11 N2 C10 C9 26.1(4)
S1 N2 C10 C9 -170.4(2)
C10 N2 C11 C12 -74.9(3)
S1 N2 C11 C12 121.2(2)
C8 C7 C12 C11 -23.0(4)
C6 C7 C12 C11 153.6(2)
N2 C11 C12 C7 69.0(3)
S2 N3 C13 C9 179.53(18)
C10 C9 C13 N3 176.8(2)
C8 C9 C13 N3 -8.3(4)
O4 S2 C14 C19 -139.1(2)
O3 S2 C14 C19 -8.5(3)
N3 S2 C14 C19 109.7(2)
O4 S2 C14 C15 43.0(2)
O3 S2 C14 C15 173.7(2)
N3 S2 C14 C15 -68.1(2)
C19 C14 C15 C16 -1.0(4)
S2 C14 C15 C16 176.8(2)
C14 C15 C16 C17 -0.3(5)
C15 C16 C17 C18 1.8(5)
C15 C16 C17 C20 -178.9(4)
C16 C17 C18 C19 -2.1(5)
C20 C17 C18 C19 178.6(4)
C15 C14 C19 C18 0.7(4)
S2 C14 C19 C18 -177.1(2)
C17 C18 C19 C14 0.9(5)
O1 S1 C21 C22 -170.2(2)
O2 S1 C21 C22 -37.3(2)
N2 S1 C21 C22 75.6(2)
O1 S1 C21 C26 9.0(2)
O2 S1 C21 C26 141.9(2)
N2 S1 C21 C26 -105.2(2)
C26 C21 C22 C23 -0.2(5)
S1 C21 C22 C23 179.0(3)
C21 C22 C23 C24 -0.8(6)
C22 C23 C24 C25 1.2(6)
C23 C24 C25 C26 -0.6(6)
C22 C21 C26 C25 0.8(4)
S1 C21 C26 C25 -178.4(2)
C24 C25 C26 C21 -0.4(5)

loop_
_platon_squeeze_void_nr
_platon_squeeze_void_average_x
_platon_squeeze_void_average_y
_platon_squeeze_void_average_z
_platon_squeeze_void_volume
_platon_squeeze_void_count_electrons
_platon_squeeze_void_content
1 0.000 0.000 0.000 172 59 ' '
